data_4028117
loop_
_publ_author_name
'Ying Han'
'Jing Cao'
'Peng-Fei Li'
'Qian-Shou Zong'
'Jian-Min Zhao'
'Jia-Bin Guo'
'Jun-Feng Xiang'
'Chuan-Feng Chen'

_publ_section_title
;
 Complexation of Triptycene-Derived Macrotricyclic Polyether with Paraquat
 Derivatives, Diquat, and a 2,7-Diazapyrenium Salt: Guest-Induced
 Conformational Changes of the Host
;
_journal_name_full 'Journal of Organic Chemistry'
_journal_page_first 3235
_journal_page_last 3242
_journal_paper_doi 10.1021/jo400148b
_journal_volume 78
_journal_year 2013
_chemical_formula_sum 'C128 H144 F24 N4 O20 P4'
_chemical_formula_weight 2638.35
_chemical_name_systematic
; 
 ? 
;
_space_group_IT_number 15
_symmetry_cell_setting monoclinic
_symmetry_space_group_name_Hall '-C 2yc'
_symmetry_space_group_name_H-M 'C 1 2/c 1'
_atom_sites_solution_hydrogens geom
_atom_sites_solution_primary direct
_atom_sites_solution_secondary difmap
_audit_creation_method SHELXL-97
_cell_angle_alpha 90.00
_cell_angle_beta 108.23(3)
_cell_angle_gamma 90.00
_cell_formula_units_Z 4
_cell_length_a 39.830(8)
_cell_length_b 15.198(3)
_cell_length_c 25.284(5)
_cell_measurement_reflns_used 22843
_cell_measurement_temperature 173(2)
_cell_measurement_theta_max 27.4854
_cell_measurement_theta_min 1.4439
_cell_volume 14537(6)
_computing_cell_refinement 'CrystalClear (Rigaku Inc., 2008)'
_computing_data_collection 'CrystalClear (Rigaku Inc., 2008)'
_computing_data_reduction 'CrystalClear (Rigaku Inc., 2008)'
_computing_molecular_graphics
;
 Mercury: visualization and analysis of crystal structures, C. F. Macrae,
 P. R. Edgington, P. McCabe, E. Pidcock, G. P. Shields, R. Taylor,
 M. Towler and J. van de Streek, J. Appl. Cryst., 39, 453-457, 2006.
;
_computing_publication_material 'SHELX-97 (Sheldrick, 2008)'
_computing_structure_refinement 'SHELX-97 (Sheldrick, 2008)'
_computing_structure_solution 'SHELX-97 (Sheldrick, 2008)'
_diffrn_ambient_temperature 173(2)
_diffrn_detector_area_resol_mean 28.5714
_diffrn_measured_fraction_theta_full 0.999
_diffrn_measured_fraction_theta_max 0.999
_diffrn_measurement_device_type 'MM007HF + CCD (Saturn724+)'
_diffrn_measurement_method '\w scans at fixed \c = 45\%'
_diffrn_radiation_monochromator Confocal
_diffrn_radiation_source 'Rotating Anode'
_diffrn_radiation_type MoK\a
_diffrn_radiation_wavelength 0.71073
_diffrn_reflns_av_R_equivalents 0.0717
_diffrn_reflns_av_sigmaI/netI 0.0529
_diffrn_reflns_limit_h_max 46
_diffrn_reflns_limit_h_min -47
_diffrn_reflns_limit_k_max 18
_diffrn_reflns_limit_k_min -18
_diffrn_reflns_limit_l_max 30
_diffrn_reflns_limit_l_min -30
_diffrn_reflns_number 53268
_diffrn_reflns_theta_full 25.00
_diffrn_reflns_theta_max 25.00
_diffrn_reflns_theta_min 1.08
_exptl_absorpt_coefficient_mu 0.142
_exptl_absorpt_correction_T_max 1.0000
_exptl_absorpt_correction_T_min 0.6416
_exptl_absorpt_correction_type multi-scan
_exptl_absorpt_process_details 'CrystalClear (Rigaku Inc., 2008)'
_exptl_crystal_colour yellow
_exptl_crystal_density_diffrn 1.205
_exptl_crystal_description block
_exptl_crystal_F_000 5504
_exptl_crystal_size_max 0.56
_exptl_crystal_size_mid 0.50
_exptl_crystal_size_min 0.34
_platon_squeeze_details
;
;
_refine_diff_density_max 0.939
_refine_diff_density_min -0.414
_refine_diff_density_rms 0.140
_refine_ls_extinction_method none
_refine_ls_goodness_of_fit_ref 1.941
_refine_ls_hydrogen_treatment constr
_refine_ls_matrix_type full
_refine_ls_number_parameters 968
_refine_ls_number_reflns 12767
_refine_ls_number_restraints 802
_refine_ls_restrained_S_all 1.955
_refine_ls_R_factor_all 0.1569
_refine_ls_R_factor_gt 0.1292
_refine_ls_shift/su_max 0.008
_refine_ls_shift/su_mean 0.001
_refine_ls_structure_factor_coef Fsqd
_refine_ls_weighting_details 'calc w=1/[\s^2^(Fo^2^)+(0.1000P)^2^+0.0000P] where P=(Fo^2^+2Fc^2^)/3'
_refine_ls_weighting_scheme calc
_refine_ls_wR_factor_gt 0.3250
_refine_ls_wR_factor_ref 0.3404
_reflns_number_gt 9110
_reflns_number_total 12767
_reflns_threshold_expression >2sigma(I)
_cod_data_source_file jo400148b_si_005.cif
_cod_data_source_block a
_cod_original_cell_volume 14537(5)
_cod_database_code 4028117

loop_
_symmetry_equiv_pos_as_xyz
'x, y, z'
'-x, y, -z+1/2'
'x+1/2, y+1/2, z'
'-x+1/2, y+1/2, -z+1/2'
'-x, -y, -z'
'x, -y, z-1/2'
'-x+1/2, -y+1/2, -z'
'x+1/2, -y+1/2, z-1/2'

loop_
_atom_site_label
_atom_site_type_symbol
_atom_site_fract_x
_atom_site_fract_y
_atom_site_fract_z
_atom_site_U_iso_or_equiv
_atom_site_adp_type
_atom_site_occupancy
_atom_site_symmetry_multiplicity
_atom_site_calc_flag
_atom_site_refinement_flags
_atom_site_disorder_assembly
_atom_site_disorder_group
P1 P 0.16817(4) 0.08089(10) 0.30301(6) 0.0547(4) Uani 1 1 d U . .
P2 P 0.2500 0.2500 0.0000 0.0419(5) Uani 1 2 d SU . .
P3 P 0.03426(12) 0.3173(4) 0.0691(2) 0.1049(15) Uani 0.50 1 d PU . .
F1 F 0.19688(12) 0.0445(3) 0.35558(16) 0.1095(15) Uani 1 1 d U . .
F2 F 0.14374(13) 0.0992(4) 0.3396(2) 0.144(2) Uani 1 1 d U . .
F3 F 0.18547(16) 0.1728(3) 0.3146(2) 0.152(2) Uani 1 1 d U . .
F4 F 0.13916(11) 0.1185(3) 0.24905(17) 0.1053(14) Uani 1 1 d U . .
F5 F 0.19360(12) 0.0534(4) 0.26805(19) 0.1267(18) Uani 1 1 d U . .
F6 F 0.14913(15) -0.0096(3) 0.2868(2) 0.1364(19) Uani 1 1 d U . .
F7 F 0.26271(10) 0.2960(3) 0.05903(15) 0.0944(13) Uani 1 1 d U . .
F8 F 0.23767(10) 0.3436(3) -0.02638(19) 0.0996(14) Uani 1 1 d U . .
F9 F 0.28789(9) 0.2678(2) -0.00602(15) 0.0764(10) Uani 1 1 d U . .
F10 F 0.0745(4) 0.2777(11) 0.0967(7) 0.194(6) Uani 0.50 1 d PU . .
F11 F 0.0459(4) 0.3497(10) 0.0192(5) 0.170(5) Uani 0.50 1 d PU . .
F12 F 0.0474(3) 0.4060(8) 0.0963(5) 0.158(4) Uani 0.50 1 d PU . .
F13 F 0.0001(3) 0.3640(9) 0.0448(4) 0.160(5) Uani 0.50 1 d PU . .
F14 F 0.0258(2) 0.2824(7) 0.1225(3) 0.107(3) Uani 0.50 1 d PU . .
F15 F 0.0207(4) 0.2337(9) 0.0364(7) 0.183(5) Uani 0.50 1 d PU . .
O1 O 0.24131(9) 0.3825(2) 0.27933(14) 0.0524(9) Uani 1 1 d U A .
O2 O 0.28393(9) 0.2672(2) 0.22639(14) 0.0529(9) Uani 1 1 d DU . .
O4 O 0.26090(10) 0.4994(3) 0.36238(17) 0.0701(12) Uani 1 1 d DU . .
O5 O 0.33172(11) 0.5803(3) 0.4021(2) 0.0858(14) Uani 1 1 d DU . .
O6 O 0.09673(13) 0.2983(3) 0.49647(18) 0.0858(14) Uani 1 1 d U . .
O7 O 0.10202(10) 0.2714(3) 0.61139(16) 0.0713(12) Uani 1 1 d U . .
N1 N 0.16235(10) -0.0412(3) 0.44908(16) 0.0453(10) Uani 1 1 d U . .
N2 N 0.21252(11) 0.2971(3) 0.64518(17) 0.0462(10) Uani 1 1 d U . .
C1 C 0.15681(12) 0.4151(3) 0.30684(18) 0.0379(10) Uani 1 1 d U . .
C2 C 0.16734(12) 0.4771(3) 0.35084(18) 0.0398(11) Uani 1 1 d U . .
C3 C 0.20217(12) 0.5062(3) 0.36801(19) 0.0422(11) Uani 1 1 d U . .
H3 H 0.2097 0.5478 0.3974 0.051 Uiso 1 1 calc R . .
C4 C 0.22597(13) 0.4753(3) 0.3427(2) 0.0514(13) Uani 1 1 d U . .
C5 C 0.21557(13) 0.4108(3) 0.30024(19) 0.0426(11) Uani 1 1 d U . .
C6 C 0.18092(12) 0.3832(3) 0.28286(19) 0.0423(11) Uani 1 1 d U . .
H6 H 0.1735 0.3412 0.2537 0.051 Uiso 1 1 calc R . .
C7 C 0.22891(13) 0.3335(3) 0.2273(2) 0.0469(12) Uani 1 1 d U . .
H7B H 0.2078 0.3625 0.2017 0.056 Uiso 1 1 calc R A .
H7A H 0.2223 0.2730 0.2346 0.056 Uiso 1 1 calc R . .
C8 C 0.25823(14) 0.3309(4) 0.2014(2) 0.0525(13) Uani 1 1 d U A .
H8A H 0.2481 0.3177 0.1612 0.063 Uiso 1 1 calc R . .
H8B H 0.2696 0.3894 0.2051 0.063 Uiso 1 1 calc R . .
C9 C 0.3106(2) 0.2795(7) 0.2002(4) 0.059(3) Uani 0.661(13) 1 d PDU A 1
H9B H 0.3222 0.3374 0.2109 0.070 Uiso 0.661(13) 1 calc PR A 1
H9A H 0.2998 0.2783 0.1592 0.070 Uiso 0.661(13) 1 calc PR A 1
C10 C 0.3373(2) 0.2078(7) 0.2182(3) 0.067(3) Uani 0.661(13) 1 d PDU A 1
H10A H 0.3251 0.1502 0.2114 0.080 Uiso 0.661(13) 1 calc PR A 1
H10B H 0.3536 0.2103 0.1955 0.080 Uiso 0.661(13) 1 calc PR A 1
O3 O 0.3574(2) 0.2148(6) 0.2760(3) 0.061(2) Uani 0.661(13) 1 d PDU . 1
C9' C 0.3089(5) 0.2352(15) 0.2007(9) 0.064(5) Uani 0.339(13) 1 d PDU A 2
H9'A H 0.2995 0.2436 0.1599 0.077 Uiso 0.339(13) 1 calc PR A 2
H9'B H 0.3131 0.1716 0.2083 0.077 Uiso 0.339(13) 1 calc PR A 2
C10' C 0.3430(4) 0.2855(13) 0.2241(7) 0.069(5) Uani 0.339(13) 1 d PDU . 2
H10D H 0.3584 0.2764 0.2005 0.083 Uiso 0.339(13) 1 calc PR A 2
H10C H 0.3381 0.3492 0.2251 0.083 Uiso 0.339(13) 1 calc PR A 2
O3' O 0.3602(6) 0.2535(14) 0.2795(8) 0.074(5) Uani 0.339(13) 1 d PDU . 2
C11 C 0.3915(4) 0.5497(10) 0.3897(7) 0.104(4) Uani 0.658(12) 1 d PDU . 1
H11B H 0.4126 0.5873 0.4049 0.124 Uiso 0.658(12) 1 calc PR . 1
H11A H 0.3899 0.5352 0.3509 0.124 Uiso 0.658(12) 1 calc PR . 1
C12 C 0.3620(3) 0.5992(9) 0.3883(6) 0.098(3) Uani 0.658(12) 1 d PDU . 1
H12B H 0.3718 0.6518 0.4109 0.118 Uiso 0.658(12) 1 calc PR . 1
H12A H 0.3529 0.6204 0.3494 0.118 Uiso 0.658(12) 1 calc PR . 1
C11' C 0.3806(6) 0.524(2) 0.3731(12) 0.100(4) Uani 0.342(12) 1 d PDU . 2
H11D H 0.3909 0.5737 0.3582 0.120 Uiso 0.342(12) 1 calc PR . 2
H11C H 0.3836 0.4700 0.3530 0.120 Uiso 0.342(12) 1 calc PR . 2
C12' C 0.3424(6) 0.5402(17) 0.3630(9) 0.103(5) Uani 0.342(12) 1 d PDU . 2
H12D H 0.3336 0.5754 0.3285 0.124 Uiso 0.342(12) 1 calc PR . 2
H12C H 0.3302 0.4826 0.3554 0.124 Uiso 0.342(12) 1 calc PR . 2
C13 C 0.30129(16) 0.6213(5) 0.3691(3) 0.082(2) Uani 1 1 d DU . .
H13A H 0.3080 0.6603 0.3427 0.098 Uiso 1 1 calc R B 1
H13B H 0.2924 0.6595 0.3935 0.098 Uiso 1 1 calc R B 1
C14 C 0.2711(3) 0.5646(8) 0.3359(5) 0.073(3) Uani 0.568(15) 1 d PDU . 1
H14B H 0.2505 0.6033 0.3195 0.088 Uiso 0.568(15) 1 calc PR . 1
H14A H 0.2778 0.5388 0.3046 0.088 Uiso 0.568(15) 1 calc PR . 1
C14' C 0.2666(3) 0.5930(8) 0.3692(8) 0.069(4) Uani 0.432(15) 1 d PDU . 2
H14D H 0.2632 0.6111 0.4047 0.083 Uiso 0.432(15) 1 calc PR . 2
H14C H 0.2485 0.6235 0.3387 0.083 Uiso 0.432(15) 1 calc PR . 2
C15 C 0.14907(15) 0.5731(4) 0.4204(2) 0.0568(14) Uani 1 1 d U . .
H15B H 0.1549 0.6288 0.4059 0.085 Uiso 1 1 calc R . .
H15C H 0.1699 0.5508 0.4494 0.085 Uiso 1 1 calc R . .
H15A H 0.1298 0.5827 0.4363 0.085 Uiso 1 1 calc R . .
C16 C 0.13742(12) 0.5063(3) 0.37328(19) 0.0439(11) Uani 1 1 d U . .
C17 C 0.12236(12) 0.4209(3) 0.38866(19) 0.0427(11) Uani 1 1 d U . .
C18 C 0.11795(15) 0.4022(4) 0.4399(2) 0.0591(14) Uani 1 1 d U . .
H18 H 0.1251 0.4436 0.4695 0.071 Uiso 1 1 calc R . .
C19 C 0.10292(16) 0.3224(4) 0.4475(2) 0.0638(16) Uani 1 1 d U . .
C20 C 0.09253(15) 0.2606(4) 0.4040(2) 0.0601(15) Uani 1 1 d DU . .
C21 C 0.09717(14) 0.2816(3) 0.3549(2) 0.0495(12) Uani 1 1 d U . .
H21 H 0.0900 0.2408 0.3250 0.059 Uiso 1 1 calc R . .
C22 C 0.11196(13) 0.3601(3) 0.3465(2) 0.0459(12) Uani 1 1 d U . .
C23 C 0.11756(12) 0.3908(3) 0.29049(18) 0.0406(11) Uani 1 1 d U . .
C24 C 0.10508(13) 0.3237(3) 0.2441(2) 0.0474(12) Uani 1 1 d U . .
H24A H 0.0798 0.3122 0.2368 0.071 Uiso 1 1 calc R . .
H24C H 0.1184 0.2688 0.2552 0.071 Uiso 1 1 calc R . .
H24B H 0.1090 0.3466 0.2103 0.071 Uiso 1 1 calc R . .
C25 C 0.09706(13) 0.4774(3) 0.2787(2) 0.0440(11) Uani 1 1 d U . .
C26 C 0.07022(14) 0.4990(3) 0.2304(2) 0.0534(13) Uani 1 1 d U . .
H26 H 0.0636 0.4594 0.1999 0.064 Uiso 1 1 calc R . .
C27 C 0.05330(16) 0.5788(4) 0.2274(3) 0.0665(16) Uani 1 1 d U . .
H27 H 0.0346 0.5932 0.1947 0.080 Uiso 1 1 calc R . .
C28 C 0.06252(16) 0.6367(4) 0.2695(3) 0.0665(16) Uani 1 1 d U . .
H28 H 0.0500 0.6907 0.2664 0.080 Uiso 1 1 calc R . .
C29 C 0.09057(14) 0.6183(3) 0.3182(3) 0.0574(14) Uani 1 1 d U . .
H29 H 0.0974 0.6597 0.3478 0.069 Uiso 1 1 calc R . .
C30 C 0.10773(13) 0.5396(3) 0.3220(2) 0.0482(12) Uani 1 1 d U . .
C31 C 0.09896(18) 0.3663(5) 0.5362(3) 0.0765(18) Uani 1 1 d U . .
H31A H 0.0873 0.4203 0.5173 0.092 Uiso 1 1 calc R . .
H31B H 0.1240 0.3800 0.5562 0.092 Uiso 1 1 calc R . .
C32 C 0.0810(2) 0.3350(5) 0.5763(3) 0.085(2) Uani 1 1 d U . .
H32B H 0.0770 0.3851 0.5988 0.102 Uiso 1 1 calc R . .
H32A H 0.0577 0.3094 0.5558 0.102 Uiso 1 1 calc R . .
C33 C 0.08847(18) 0.2420(5) 0.6553(3) 0.084(2) Uani 1 1 d U . .
H33B H 0.0765 0.2914 0.6677 0.101 Uiso 1 1 calc R . .
H33A H 0.0709 0.1945 0.6412 0.101 Uiso 1 1 calc R . .
C34 C 0.1173(3) 0.2099(6) 0.7017(4) 0.097(2) Uani 1 1 d U . .
H34A H 0.1297 0.1614 0.6894 0.117 Uiso 1 1 calc R C 1
H34B H 0.1082 0.1872 0.7313 0.117 Uiso 1 1 calc R C 1
O8 O 0.0821(2) 0.1746(5) 0.4109(4) 0.064(2) Uani 0.644(9) 1 d PDU . 1
C35 C 0.0466(3) 0.1746(7) 0.4072(5) 0.083(3) Uani 0.644(9) 1 d PDU . 1
H35A H 0.0321 0.1979 0.3706 0.100 Uiso 0.644(9) 1 calc PR . 1
H35B H 0.0426 0.2115 0.4369 0.100 Uiso 0.644(9) 1 calc PR . 1
C36 C 0.0368(4) 0.0782(8) 0.4139(5) 0.072(3) Uani 0.644(9) 1 d PDU . 1
H36B H 0.0116 0.0748 0.4113 0.086 Uiso 0.644(9) 1 calc PR . 1
H36A H 0.0403 0.0426 0.3832 0.086 Uiso 0.644(9) 1 calc PR . 1
O9 O 0.0579(2) 0.0427(6) 0.4661(4) 0.078(3) Uani 0.644(9) 1 d PDU . 1
C37 C 0.0518(3) 0.0814(8) 0.5129(5) 0.086(3) Uani 0.644(9) 1 d PDU . 1
H37A H 0.0262 0.0921 0.5045 0.103 Uiso 0.644(9) 1 calc PR . 1
H37B H 0.0640 0.1390 0.5203 0.103 Uiso 0.644(9) 1 calc PR . 1
C38 C 0.0645(3) 0.0253(9) 0.5644(6) 0.099(3) Uani 0.644(9) 1 d PDU . 1
H38B H 0.0562 0.0487 0.5946 0.119 Uiso 0.644(9) 1 calc PR . 1
H38A H 0.0565 -0.0363 0.5566 0.119 Uiso 0.644(9) 1 calc PR . 1
O10 O 0.1025(2) 0.0316(6) 0.5787(4) 0.088(3) Uani 0.644(9) 1 d PDU . 1
O8' O 0.0708(4) 0.2027(9) 0.4171(6) 0.057(4) Uani 0.356(9) 1 d PDU . 2
C35' C 0.0604(4) 0.1335(9) 0.3766(6) 0.050(3) Uani 0.356(9) 1 d PDU . 2
H35D H 0.0815 0.1030 0.3729 0.060 Uiso 0.356(9) 1 calc PR . 2
H35C H 0.0469 0.1580 0.3398 0.060 Uiso 0.356(9) 1 calc PR . 2
C36' C 0.0377(6) 0.0699(15) 0.3961(8) 0.060(4) Uani 0.356(9) 1 d PDU . 2
H36D H 0.0190 0.1018 0.4064 0.072 Uiso 0.356(9) 1 calc PR . 2
H36C H 0.0264 0.0271 0.3664 0.072 Uiso 0.356(9) 1 calc PR . 2
O9' O 0.0609(5) 0.0256(12) 0.4437(6) 0.076(4) Uani 0.356(9) 1 d PDU . 2
C37' C 0.0449(6) -0.0065(18) 0.4815(7) 0.096(5) Uani 0.356(9) 1 d PDU . 2
H37C H 0.0397 -0.0692 0.4719 0.115 Uiso 0.356(9) 1 calc PR . 2
H37D H 0.0217 0.0234 0.4723 0.115 Uiso 0.356(9) 1 calc PR . 2
C38' C 0.0603(6) -0.003(2) 0.5444(9) 0.102(5) Uani 0.356(9) 1 d PDU . 2
H38C H 0.0541 0.0535 0.5582 0.122 Uiso 0.356(9) 1 calc PR . 2
H38D H 0.0501 -0.0513 0.5610 0.122 Uiso 0.356(9) 1 calc PR . 2
O10' O 0.0982(5) -0.0123(16) 0.5608(9) 0.109(5) Uani 0.356(9) 1 d PDU . 2
C39 C 0.0082(2) -0.2327(6) 0.3710(4) 0.126(3) Uani 1 1 d U . .
H39A H -0.0084 -0.1859 0.3532 0.190 Uiso 1 1 calc R . .
H39C H 0.0054 -0.2474 0.4071 0.190 Uiso 1 1 calc R . .
H39B H 0.0034 -0.2850 0.3470 0.190 Uiso 1 1 calc R . .
C40 C 0.04567(17) -0.2018(4) 0.3794(3) 0.0756(18) Uani 1 1 d U . .
C41 C 0.0727(2) -0.2233(5) 0.4283(3) 0.084(2) Uani 1 1 d U . .
H41 H 0.0675 -0.2573 0.4563 0.101 Uiso 1 1 calc R . .
C42 C 0.10690(16) -0.1951(4) 0.4358(3) 0.0646(15) Uani 1 1 d U . .
H42 H 0.1250 -0.2103 0.4691 0.078 Uiso 1 1 calc R . .
C43 C 0.11502(13) -0.1461(3) 0.3967(2) 0.0450(12) Uani 1 1 d U . .
C44 C 0.08896(14) -0.1232(3) 0.3483(2) 0.0556(14) Uani 1 1 d U . .
H44 H 0.0945 -0.0883 0.3209 0.067 Uiso 1 1 calc R . .
C45 C 0.05433(17) -0.1521(4) 0.3399(3) 0.0685(16) Uani 1 1 d U . .
H45 H 0.0364 -0.1372 0.3063 0.082 Uiso 1 1 calc R . .
C46 C 0.15186(13) -0.1142(4) 0.4071(2) 0.0539(13) Uani 1 1 d U . .
H46A H 0.1544 -0.0934 0.3714 0.065 Uiso 1 1 calc R . .
H46B H 0.1683 -0.1642 0.4201 0.065 Uiso 1 1 calc R . .
C47 C 0.13816(13) 0.0075(4) 0.4615(2) 0.0516(13) Uani 1 1 d U . .
H47 H 0.1138 -0.0047 0.4440 0.062 Uiso 1 1 calc R . .
C48 C 0.14776(14) 0.0753(3) 0.4994(2) 0.0516(13) Uani 1 1 d U . .
H48 H 0.1302 0.1111 0.5068 0.062 Uiso 1 1 calc R . .
C49 C 0.18331(12) 0.0909(3) 0.52676(19) 0.0413(11) Uani 1 1 d U . .
C50 C 0.20760(13) 0.0412(3) 0.5111(2) 0.0465(12) Uani 1 1 d U . .
H50 H 0.2321 0.0531 0.5270 0.056 Uiso 1 1 calc R . .
C51 C 0.19663(12) -0.0251(3) 0.4728(2) 0.0453(12) Uani 1 1 d U . .
H51 H 0.2137 -0.0599 0.4631 0.054 Uiso 1 1 calc R . .
C52 C 0.18169(17) 0.2559(4) 0.6364(3) 0.0713(17) Uani 1 1 d U . .
H52 H 0.1663 0.2739 0.6565 0.086 Uiso 1 1 calc R . .
C53 C 0.17178(16) 0.1877(4) 0.5987(3) 0.0654(16) Uani 1 1 d U . .
H53 H 0.1496 0.1594 0.5928 0.078 Uiso 1 1 calc R . .
C54 C 0.19410(12) 0.1603(3) 0.5694(2) 0.0429(11) Uani 1 1 d U . .
C55 C 0.22628(15) 0.1993(4) 0.5832(3) 0.0690(17) Uani 1 1 d U . .
H55 H 0.2431 0.1800 0.5662 0.083 Uiso 1 1 calc R . .
C56 C 0.23481(15) 0.2667(4) 0.6216(3) 0.0688(17) Uani 1 1 d U . .
H56 H 0.2578 0.2917 0.6312 0.083 Uiso 1 1 calc R . .
C57 C 0.22012(13) 0.3762(3) 0.6814(2) 0.0484(12) Uani 1 1 d U . .
H57A H 0.2454 0.3919 0.6903 0.058 Uiso 1 1 calc R . .
H57B H 0.2154 0.3630 0.7167 0.058 Uiso 1 1 calc R . .
C58 C 0.19760(14) 0.4530(3) 0.6529(2) 0.0502(13) Uani 1 1 d U . .
C59 C 0.16613(15) 0.4719(4) 0.6622(2) 0.0562(14) Uani 1 1 d U . .
H59 H 0.1589 0.4394 0.6889 0.067 Uiso 1 1 calc R . .
C60 C 0.1450(2) 0.5391(5) 0.6321(3) 0.085(2) Uani 1 1 d U . .
H60 H 0.1229 0.5533 0.6369 0.102 Uiso 1 1 calc R . .
C61 C 0.1584(2) 0.5871(5) 0.5926(3) 0.087(2) Uani 1 1 d U . .
C62 C 0.1883(2) 0.5689(5) 0.5855(3) 0.081(2) Uani 1 1 d U . .
H62 H 0.1962 0.6028 0.5601 0.098 Uiso 1 1 calc R . .
C63 C 0.20890(17) 0.5012(4) 0.6141(2) 0.0604(15) Uani 1 1 d U . .
H63 H 0.2306 0.4871 0.6077 0.072 Uiso 1 1 calc R . .
C64 C 0.1348(3) 0.6661(7) 0.5604(4) 0.146(4) Uani 1 1 d U . .
H64C H 0.1479 0.7213 0.5706 0.219 Uiso 1 1 calc R . .
H64B H 0.1130 0.6691 0.5706 0.219 Uiso 1 1 calc R . .
H64A H 0.1288 0.6566 0.5202 0.219 Uiso 1 1 calc R . .

loop_
_atom_site_aniso_label
_atom_site_aniso_U_11
_atom_site_aniso_U_22
_atom_site_aniso_U_33
_atom_site_aniso_U_23
_atom_site_aniso_U_13
_atom_site_aniso_U_12
P1 0.0522(8) 0.0499(9) 0.0624(9) -0.0034(7) 0.0186(7) -0.0035(7)
P2 0.0441(10) 0.0428(10) 0.0354(9) 0.0059(8) 0.0077(7) -0.0044(8)
P3 0.083(3) 0.138(4) 0.096(3) -0.030(3) 0.031(2) 0.004(3)
F1 0.099(3) 0.152(4) 0.077(3) 0.038(3) 0.026(2) 0.030(3)
F2 0.101(3) 0.218(6) 0.123(4) -0.032(4) 0.051(3) 0.021(4)
F3 0.179(5) 0.086(3) 0.147(4) 0.011(3) -0.012(4) -0.050(3)
F4 0.098(3) 0.101(3) 0.094(3) -0.007(2) -0.002(2) 0.022(2)
F5 0.099(3) 0.198(5) 0.093(3) 0.002(3) 0.045(3) 0.030(3)
F6 0.158(5) 0.086(3) 0.145(4) -0.009(3) 0.019(4) -0.031(3)
F7 0.088(3) 0.118(3) 0.074(2) -0.026(2) 0.021(2) -0.036(2)
F8 0.083(3) 0.075(2) 0.130(3) 0.043(2) 0.018(2) 0.011(2)
F9 0.063(2) 0.075(2) 0.093(3) -0.0032(19) 0.0279(19) -0.0140(17)
F10 0.152(10) 0.215(12) 0.221(12) 0.018(10) 0.065(9) 0.027(9)
F11 0.184(10) 0.242(12) 0.095(7) -0.029(8) 0.059(7) 0.004(9)
F12 0.173(10) 0.161(9) 0.135(8) -0.051(8) 0.043(8) -0.038(8)
F13 0.115(7) 0.249(12) 0.091(6) -0.024(7) -0.006(5) 0.075(8)
F14 0.088(5) 0.156(8) 0.083(5) -0.004(5) 0.033(4) -0.039(5)
F15 0.163(10) 0.164(10) 0.256(13) -0.043(10) 0.115(10) -0.033(8)
O1 0.0481(19) 0.062(2) 0.0430(19) -0.0116(17) 0.0087(16) 0.0003(17)
O2 0.050(2) 0.066(2) 0.0439(19) 0.0011(17) 0.0165(16) 0.0088(17)
O4 0.053(2) 0.062(3) 0.082(3) -0.017(2) 0.001(2) 0.0000(19)
O5 0.057(2) 0.097(3) 0.102(3) 0.024(3) 0.023(2) -0.003(2)
O6 0.102(3) 0.101(3) 0.060(2) -0.003(2) 0.034(2) -0.037(3)
O7 0.056(2) 0.111(3) 0.055(2) -0.003(2) 0.0281(19) -0.012(2)
N1 0.048(2) 0.040(2) 0.046(2) -0.0017(19) 0.0132(19) 0.0052(19)
N2 0.046(2) 0.044(2) 0.047(2) 0.0001(19) 0.0130(19) -0.0017(19)
C1 0.046(3) 0.033(2) 0.034(2) 0.0018(19) 0.010(2) -0.001(2)
C2 0.046(3) 0.033(2) 0.038(2) 0.001(2) 0.010(2) 0.000(2)
C3 0.046(3) 0.037(2) 0.038(2) -0.007(2) 0.005(2) -0.001(2)
C4 0.051(3) 0.050(3) 0.045(3) -0.001(2) 0.003(2) 0.002(2)
C5 0.048(3) 0.041(3) 0.036(2) 0.002(2) 0.009(2) 0.003(2)
C6 0.051(3) 0.037(2) 0.034(2) 0.001(2) 0.006(2) 0.000(2)
C7 0.052(3) 0.044(3) 0.039(2) 0.001(2) 0.007(2) 0.004(2)
C8 0.059(3) 0.055(3) 0.041(3) 0.004(2) 0.012(2) 0.000(3)
C9 0.061(5) 0.067(5) 0.051(4) -0.005(4) 0.022(4) -0.006(4)
C10 0.065(5) 0.070(5) 0.062(4) -0.013(4) 0.016(4) 0.002(4)
O3 0.062(4) 0.058(4) 0.056(4) -0.004(3) 0.006(3) 0.008(4)
C9' 0.068(8) 0.071(8) 0.054(7) 0.002(7) 0.022(6) 0.003(7)
C10' 0.075(7) 0.077(8) 0.059(6) 0.006(6) 0.026(5) 0.002(6)
O3' 0.081(7) 0.075(8) 0.065(7) 0.007(6) 0.023(6) 0.000(7)
C11 0.098(6) 0.106(6) 0.106(6) 0.015(5) 0.030(5) -0.014(5)
C12 0.097(6) 0.096(6) 0.104(5) 0.007(5) 0.035(5) -0.003(5)
C11' 0.100(6) 0.100(7) 0.098(6) 0.008(6) 0.029(6) -0.003(6)
C12' 0.107(7) 0.102(7) 0.097(7) 0.005(6) 0.025(6) -0.001(6)
C13 0.061(4) 0.079(4) 0.099(5) 0.012(4) 0.014(3) 0.001(3)
C14 0.067(5) 0.085(6) 0.066(6) 0.024(5) 0.020(5) 0.002(5)
C14' 0.073(6) 0.060(6) 0.071(7) 0.012(6) 0.017(6) 0.005(5)
C15 0.058(3) 0.056(3) 0.056(3) -0.013(3) 0.016(3) -0.003(3)
C16 0.047(3) 0.043(3) 0.042(3) -0.003(2) 0.012(2) -0.004(2)
C17 0.045(3) 0.045(3) 0.034(2) -0.004(2) 0.008(2) -0.005(2)
C18 0.066(3) 0.066(3) 0.045(3) 0.001(3) 0.016(3) -0.011(3)
C19 0.072(4) 0.079(4) 0.040(3) 0.008(3) 0.016(3) -0.020(3)
C20 0.062(3) 0.065(3) 0.047(3) 0.002(3) 0.007(3) -0.018(3)
C21 0.059(3) 0.045(3) 0.041(3) -0.005(2) 0.012(2) -0.010(2)
C22 0.045(3) 0.045(3) 0.044(3) 0.005(2) 0.008(2) -0.002(2)
C23 0.047(3) 0.037(2) 0.032(2) -0.003(2) 0.004(2) -0.003(2)
C24 0.053(3) 0.041(3) 0.045(3) -0.002(2) 0.010(2) -0.002(2)
C25 0.046(3) 0.039(3) 0.045(3) 0.005(2) 0.011(2) -0.004(2)
C26 0.054(3) 0.045(3) 0.056(3) 0.002(2) 0.010(3) -0.001(2)
C27 0.061(3) 0.065(4) 0.063(3) 0.011(3) 0.003(3) 0.005(3)
C28 0.067(3) 0.051(3) 0.078(4) -0.001(3) 0.018(3) 0.003(3)
C29 0.055(3) 0.044(3) 0.073(4) -0.002(3) 0.019(3) -0.001(2)
C30 0.052(3) 0.044(3) 0.049(3) 0.003(2) 0.018(2) -0.002(2)
C31 0.079(4) 0.092(4) 0.063(4) -0.005(3) 0.029(3) -0.003(3)
C32 0.086(4) 0.100(5) 0.079(4) 0.006(4) 0.039(4) -0.002(4)
C33 0.071(4) 0.112(5) 0.077(4) -0.016(4) 0.034(3) -0.021(4)
C34 0.107(6) 0.110(6) 0.086(5) 0.017(4) 0.047(5) 0.016(5)
O8 0.059(4) 0.061(4) 0.072(4) 0.020(4) 0.019(4) 0.004(3)
C35 0.079(5) 0.081(5) 0.081(5) 0.016(4) 0.014(4) 0.003(5)
C36 0.066(5) 0.063(5) 0.080(6) 0.014(5) 0.012(5) -0.005(4)
O9 0.076(4) 0.068(4) 0.085(5) 0.020(4) 0.019(4) -0.006(3)
C37 0.080(5) 0.086(5) 0.096(5) 0.011(5) 0.034(4) 0.005(4)
C38 0.088(5) 0.097(6) 0.110(6) 0.000(5) 0.026(5) 0.000(5)
O10 0.074(4) 0.084(5) 0.106(5) 0.003(4) 0.028(4) 0.004(4)
O8' 0.057(7) 0.060(6) 0.059(6) -0.002(5) 0.027(5) -0.018(5)
C35' 0.055(6) 0.052(6) 0.046(5) -0.008(5) 0.020(5) -0.008(5)
C36' 0.059(6) 0.061(6) 0.061(6) -0.005(5) 0.018(5) -0.003(5)
O9' 0.073(6) 0.086(7) 0.072(6) 0.001(5) 0.028(5) -0.009(5)
C37' 0.086(7) 0.109(7) 0.094(7) 0.000(6) 0.030(6) -0.005(6)
C38' 0.090(7) 0.122(8) 0.100(7) -0.002(6) 0.039(6) -0.001(6)
O10' 0.088(7) 0.137(9) 0.109(8) -0.002(7) 0.042(6) 0.003(7)
C39 0.089(6) 0.111(6) 0.169(8) -0.005(6) 0.026(6) -0.035(5)
C40 0.063(4) 0.064(4) 0.097(5) -0.011(4) 0.021(3) -0.009(3)
C41 0.091(5) 0.082(4) 0.085(4) 0.010(4) 0.035(4) -0.005(4)
C42 0.060(3) 0.066(4) 0.065(3) 0.003(3) 0.016(3) 0.003(3)
C43 0.049(3) 0.038(3) 0.046(3) -0.003(2) 0.012(2) 0.002(2)
C44 0.061(3) 0.042(3) 0.059(3) -0.005(3) 0.012(3) 0.002(3)
C45 0.066(4) 0.057(3) 0.072(4) -0.005(3) 0.007(3) 0.007(3)
C46 0.050(3) 0.057(3) 0.055(3) -0.015(3) 0.016(2) -0.001(2)
C47 0.040(3) 0.061(3) 0.052(3) -0.007(3) 0.011(2) -0.004(2)
C48 0.048(3) 0.051(3) 0.054(3) -0.005(3) 0.013(2) 0.010(2)
C49 0.043(3) 0.037(3) 0.041(2) 0.003(2) 0.010(2) -0.001(2)
C50 0.040(2) 0.051(3) 0.050(3) 0.005(2) 0.016(2) 0.006(2)
C51 0.039(3) 0.046(3) 0.050(3) -0.002(2) 0.012(2) 0.007(2)
C52 0.067(4) 0.074(4) 0.083(4) -0.020(3) 0.039(3) -0.019(3)
C53 0.062(3) 0.062(3) 0.075(4) -0.018(3) 0.024(3) -0.015(3)
C54 0.043(3) 0.040(3) 0.045(3) 0.000(2) 0.012(2) 0.001(2)
C55 0.049(3) 0.078(4) 0.079(4) -0.026(3) 0.020(3) 0.002(3)
C56 0.046(3) 0.074(4) 0.088(4) -0.014(3) 0.023(3) -0.005(3)
C57 0.052(3) 0.050(3) 0.042(3) -0.011(2) 0.013(2) -0.011(2)
C58 0.058(3) 0.049(3) 0.044(3) -0.009(2) 0.017(2) -0.010(2)
C59 0.060(3) 0.057(3) 0.048(3) -0.008(3) 0.012(3) -0.001(3)
C60 0.084(4) 0.077(4) 0.083(4) -0.024(4) 0.012(4) 0.018(4)
C61 0.117(5) 0.062(4) 0.060(4) -0.004(3) -0.001(4) 0.016(4)
C62 0.119(5) 0.065(4) 0.058(4) 0.003(3) 0.024(4) 0.004(4)
C63 0.085(4) 0.049(3) 0.050(3) 0.001(3) 0.026(3) -0.005(3)
C64 0.186(9) 0.117(7) 0.103(6) 0.017(6) -0.002(6) 0.054(7)

loop_
_atom_type_symbol
_atom_type_description
_atom_type_scat_dispersion_real
_atom_type_scat_dispersion_imag
_atom_type_scat_source
C C 0.0033 0.0016 'International Tables Vol C Tables 4.2.6.8 and 6.1.1.4'
H H 0.0000 0.0000 'International Tables Vol C Tables 4.2.6.8 and 6.1.1.4'
F F 0.0171 0.0103 'International Tables Vol C Tables 4.2.6.8 and 6.1.1.4'
N N 0.0061 0.0033 'International Tables Vol C Tables 4.2.6.8 and 6.1.1.4'
O O 0.0106 0.0060 'International Tables Vol C Tables 4.2.6.8 and 6.1.1.4'
P P 0.1023 0.0942 'International Tables Vol C Tables 4.2.6.8 and 6.1.1.4'

loop_
_geom_angle_atom_site_label_1
_geom_angle_atom_site_label_2
_geom_angle_atom_site_label_3
_geom_angle
_geom_angle_site_symmetry_1
_geom_angle_site_symmetry_3
F3 P1 F1 89.7(3) . .
F3 P1 F6 175.7(3) . .
F1 P1 F6 94.4(3) . .
F3 P1 F2 92.8(4) . .
F1 P1 F2 89.1(3) . .
F6 P1 F2 88.3(3) . .
F3 P1 F4 90.0(3) . .
F1 P1 F4 179.4(3) . .
F6 P1 F4 85.9(3) . .
F2 P1 F4 91.4(3) . .
F3 P1 F5 91.1(4) . .
F1 P1 F5 87.5(2) . .
F6 P1 F5 88.0(3) . .
F2 P1 F5 174.8(3) . .
F4 P1 F5 92.0(2) . .
F7 P2 F7 180.0(3) . 7
F7 P2 F8 91.9(2) . 7
F7 P2 F8 88.1(2) 7 7
F7 P2 F8 88.1(2) . .
F7 P2 F8 91.9(2) 7 .
F8 P2 F8 180.0(5) 7 .
F7 P2 F9 89.0(2) . .
F7 P2 F9 91.0(2) 7 .
F8 P2 F9 90.8(2) 7 .
F8 P2 F9 89.2(2) . .
F7 P2 F9 91.0(2) . 7
F7 P2 F9 89.0(2) 7 7
F8 P2 F9 89.2(2) 7 7
F8 P2 F9 90.8(2) . 7
F9 P2 F9 180.0(4) . 7
F13 P3 F15 92.9(8) . .
F13 P3 F12 84.5(8) . .
F15 P3 F12 174.3(9) . .
F13 P3 F11 88.9(8) . .
F15 P3 F11 88.3(8) . .
F12 P3 F11 86.6(8) . .
F13 P3 F14 95.7(7) . .
F15 P3 F14 92.8(7) . .
F12 P3 F14 92.5(6) . .
F11 P3 F14 175.2(7) . .
F13 P3 F10 172.9(9) . .
F15 P3 F10 93.3(8) . .
F12 P3 F10 89.0(8) . .
F11 P3 F10 87.9(8) . .
F14 P3 F10 87.4(7) . .
C5 O1 C7 115.4(4) . .
C8 O2 C9 104.1(5) . .
C8 O2 C9' 122.7(10) . .
C9 O2 C9' 27.4(8) . .
C14 O4 C4 116.9(6) . .
C14 O4 C14' 42.5(7) . .
C4 O4 C14' 114.2(6) . .
C12' O5 C12 53.7(11) . .
C12' O5 C13 100.4(11) . .
C12 O5 C13 114.9(7) . .
C19 O6 C31 116.8(5) . .
C32 O7 C33 113.9(5) . .
C47 N1 C51 120.5(4) . .
C47 N1 C46 121.1(4) . .
C51 N1 C46 118.3(4) . .
C56 N2 C52 118.9(5) . .
C56 N2 C57 122.3(5) . .
C52 N2 C57 118.8(5) . .
C6 C1 C2 120.3(4) . .
C6 C1 C23 126.2(4) . .
C2 C1 C23 113.5(4) . .
C3 C2 C1 118.5(4) . .
C3 C2 C16 127.3(4) . .
C1 C2 C16 114.1(4) . .
C4 C3 C2 120.6(4) . .
C4 C3 H3 119.7 . .
C2 C3 H3 119.7 . .
O4 C4 C3 120.4(4) . .
O4 C4 C5 118.8(5) . .
C3 C4 C5 120.4(5) . .
O1 C5 C6 125.5(4) . .
O1 C5 C4 115.8(4) . .
C6 C5 C4 118.6(5) . .
C1 C6 C5 121.4(4) . .
C1 C6 H6 119.3 . .
C5 C6 H6 119.3 . .
O1 C7 C8 108.4(4) . .
O1 C7 H7B 110.0 . .
C8 C7 H7B 110.0 . .
O1 C7 H7A 110.0 . .
C8 C7 H7A 110.0 . .
H7B C7 H7A 108.4 . .
O2 C8 C7 112.1(4) . .
O2 C8 H8A 109.2 . .
C7 C8 H8A 109.2 . .
O2 C8 H8B 109.2 . .
C7 C8 H8B 109.2 . .
H8A C8 H8B 107.9 . .
O2 C9 C10 109.0(8) . .
O2 C9 H9B 109.9 . .
C10 C9 H9B 109.9 . .
O2 C9 H9A 109.9 . .
C10 C9 H9A 109.9 . .
H9B C9 H9A 108.3 . .
O3 C10 C9 112.0(8) . .
O3 C10 H10A 109.2 . .
C9 C10 H10A 109.2 . .
O3 C10 H10B 109.2 . .
C9 C10 H10B 109.2 . .
H10A C10 H10B 107.9 . .
C10 O3 C34 122.0(8) . 7_556
O2 C9' C10' 108.6(14) . .
O2 C9' H9'A 110.0 . .
C10' C9' H9'A 110.0 . .
O2 C9' H9'B 110.0 . .
C10' C9' H9'B 110.0 . .
H9'A C9' H9'B 108.4 . .
O3' C10' C9' 107.9(17) . .
O3' C10' C34 28.4(9) . 7_556
C9' C10' C34 136.1(14) . 7_556
O3' C10' H10D 110.1 . .
C9' C10' H10D 110.1 . .
C34 C10' H10D 96.4 7_556 .
O3' C10' H10C 110.1 . .
C9' C10' H10C 110.1 . .
C34 C10' H10C 92.6 7_556 .
H10D C10' H10C 108.4 . .
C34 O3' C10' 110.2(18) 7_556 .
C12 C11 O10 118.0(12) . 7_556
C12 C11 H11B 107.8 . .
O10 C11 H11B 107.8 7_556 .
C12 C11 H11A 107.8 . .
O10 C11 H11A 107.8 7_556 .
H11B C11 H11A 107.1 . .
O5 C12 C11 132.7(11) . .
O5 C12 H12B 104.1 . .
C11 C12 H12B 104.1 . .
O5 C12 H12A 104.1 . .
C11 C12 H12A 104.1 . .
H12B C12 H12A 105.5 . .
C12' C11' O10' 112(2) . 7_556
C12' C11' H11D 109.3 . .
O10' C11' H11D 109.3 7_556 .
C12' C11' H11C 109.3 . .
O10' C11' H11C 109.3 7_556 .
H11D C11' H11C 108.0 . .
O5 C12' C11' 120(2) . .
O5 C12' H12D 107.4 . .
C11' C12' H12D 107.4 . .
O5 C12' H12C 107.4 . .
C11' C12' H12C 107.4 . .
H12D C12' H12C 106.9 . .
O5 C13 C14' 121.4(8) . .
O5 C13 C14 118.3(7) . .
C14' C13 C14 40.0(7) . .
O5 C13 H13A 107.7 . .
C14' C13 H13A 129.7 . .
C14 C13 H13A 107.7 . .
O5 C13 H13B 107.7 . .
C14' C13 H13B 69.2 . .
C14 C13 H13B 107.7 . .
H13A C13 H13B 107.1 . .
O4 C14 C13 117.6(9) . .
O4 C14 H14B 107.9 . .
C13 C14 H14B 107.9 . .
O4 C14 H14A 107.9 . .
C13 C14 H14A 107.9 . .
H14B C14 H14A 107.2 . .
O4 C14' C13 114.1(11) . .
O4 C14' H14D 108.7 . .
C13 C14' H14D 108.7 . .
O4 C14' H14C 108.7 . .
C13 C14' H14C 108.7 . .
H14D C14' H14C 107.6 . .
C16 C15 H15B 109.5 . .
C16 C15 H15C 109.5 . .
H15B C15 H15C 109.5 . .
C16 C15 H15A 109.5 . .
H15B C15 H15A 109.5 . .
H15C C15 H15A 109.5 . .
C15 C16 C17 114.5(4) . .
C15 C16 C2 113.5(4) . .
C17 C16 C2 105.0(4) . .
C15 C16 C30 113.9(4) . .
C17 C16 C30 103.5(4) . .
C2 C16 C30 105.3(4) . .
C22 C17 C18 119.4(5) . .
C22 C17 C16 114.9(4) . .
C18 C17 C16 125.7(4) . .
C17 C18 C19 119.5(5) . .
C17 C18 H18 120.2 . .
C19 C18 H18 120.2 . .
O6 C19 C18 123.9(5) . .
O6 C19 C20 115.6(5) . .
C18 C19 C20 120.4(5) . .
O8' C20 C21 131.6(7) . .
O8' C20 O8 28.4(6) . .
C21 C20 O8 117.8(6) . .
O8' C20 C19 107.4(7) . .
C21 C20 C19 118.1(5) . .
O8 C20 C19 123.5(6) . .
C20 C21 C22 122.3(5) . .
C20 C21 H21 118.9 . .
C22 C21 H21 118.9 . .
C17 C22 C21 120.3(5) . .
C17 C22 C23 114.0(4) . .
C21 C22 C23 125.7(4) . .
C24 C23 C25 113.7(4) . .
C24 C23 C1 115.5(4) . .
C25 C23 C1 106.4(4) . .
C24 C23 C22 113.2(4) . .
C25 C23 C22 102.3(4) . .
C1 C23 C22 104.4(4) . .
C23 C24 H24A 109.5 . .
C23 C24 H24C 109.5 . .
H24A C24 H24C 109.5 . .
C23 C24 H24B 109.5 . .
H24A C24 H24B 109.5 . .
H24C C24 H24B 109.5 . .
C26 C25 C30 119.2(4) . .
C26 C25 C23 126.4(4) . .
C30 C25 C23 114.4(4) . .
C27 C26 C25 119.1(5) . .
C27 C26 H26 120.5 . .
C25 C26 H26 120.5 . .
C28 C27 C26 121.7(5) . .
C28 C27 H27 119.1 . .
C26 C27 H27 119.1 . .
C27 C28 C29 120.6(5) . .
C27 C28 H28 119.7 . .
C29 C28 H28 119.7 . .
C30 C29 C28 118.5(5) . .
C30 C29 H29 120.7 . .
C28 C29 H29 120.7 . .
C29 C30 C25 120.7(5) . .
C29 C30 C16 125.6(5) . .
C25 C30 C16 113.6(4) . .
O6 C31 C32 108.1(6) . .
O6 C31 H31A 110.1 . .
C32 C31 H31A 110.1 . .
O6 C31 H31B 110.1 . .
C32 C31 H31B 110.1 . .
H31A C31 H31B 108.4 . .
O7 C32 C31 109.3(6) . .
O7 C32 H32B 109.8 . .
C31 C32 H32B 109.8 . .
O7 C32 H32A 109.8 . .
C31 C32 H32A 109.8 . .
H32B C32 H32A 108.3 . .
C34 C33 O7 109.5(6) . .
C34 C33 H33B 109.8 . .
O7 C33 H33B 109.8 . .
C34 C33 H33A 109.8 . .
O7 C33 H33A 109.8 . .
H33B C33 H33A 108.2 . .
O3' C34 C33 123.0(13) 7_556 .
O3' C34 O3 16.7(13) 7_556 7_556
C33 C34 O3 108.3(7) . 7_556
O3' C34 C10' 41.4(11) 7_556 7_556
C33 C34 C10' 157.6(9) . 7_556
O3 C34 C10' 53.0(7) 7_556 7_556
O3' C34 H34A 95.8 7_556 .
C33 C34 H34A 110.0 . .
O3 C34 H34A 110.0 7_556 .
C10' C34 H34A 89.8 7_556 .
O3' C34 H34B 108.1 7_556 .
C33 C34 H34B 110.0 . .
O3 C34 H34B 110.0 7_556 .
C10' C34 H34B 71.4 7_556 .
H34A C34 H34B 108.4 . .
C35 O8 C20 109.1(8) . .
O8 C35 C36 106.3(9) . .
O8 C35 H35A 110.5 . .
C36 C35 H35A 110.5 . .
O8 C35 H35B 110.5 . .
C36 C35 H35B 110.5 . .
H35A C35 H35B 108.7 . .
O9 C36 C35 111.4(9) . .
O9 C36 H36B 109.3 . .
C35 C36 H36B 109.3 . .
O9 C36 H36A 109.3 . .
C35 C36 H36A 109.3 . .
H36B C36 H36A 108.0 . .
C37 O9 C36 114.4(9) . .
O9 C37 C38 113.0(10) . .
O9 C37 H37A 109.0 . .
C38 C37 H37A 109.0 . .
O9 C37 H37B 109.0 . .
C38 C37 H37B 109.0 . .
H37A C37 H37B 107.8 . .
O10 C38 C37 102.9(10) . .
O10 C38 H38B 111.2 . .
C37 C38 H38B 111.2 . .
O10 C38 H38A 111.2 . .
C37 C38 H38A 111.2 . .
H38B C38 H38A 109.1 . .
C38 O10 C11 93.6(9) . 7_556
C20 O8' C35' 111.6(11) . .
O8' C35' C36' 107.8(13) . .
O8' C35' H35D 110.2 . .
C36' C35' H35D 110.2 . .
O8' C35' H35C 110.2 . .
C36' C35' H35C 110.2 . .
H35D C35' H35C 108.5 . .
O9' C36' C35' 106.4(16) . .
O9' C36' H36D 110.5 . .
C35' C36' H36D 110.5 . .
O9' C36' H36C 110.5 . .
C35' C36' H36C 110.5 . .
H36D C36' H36C 108.6 . .
C37' O9' C36' 115.3(16) . .
O9' C37' C38' 126(2) . .
O9' C37' H37C 105.9 . .
C38' C37' H37C 105.9 . .
O9' C37' H37D 105.9 . .
C38' C37' H37D 105.9 . .
H37C C37' H37D 106.2 . .
O10' C38' C37' 110.1(19) . .
O10' C38' H38C 109.6 . .
C37' C38' H38C 109.6 . .
O10' C38' H38D 109.6 . .
C37' C38' H38D 109.6 . .
H38C C38' H38D 108.2 . .
C38' O10' C11' 117.8(17) . 7_556
C40 C39 H39A 109.5 . .
C40 C39 H39C 109.5 . .
H39A C39 H39C 109.5 . .
C40 C39 H39B 109.5 . .
H39A C39 H39B 109.5 . .
H39C C39 H39B 109.5 . .
C45 C40 C41 118.0(6) . .
C45 C40 C39 121.7(7) . .
C41 C40 C39 120.2(7) . .
C42 C41 C40 120.0(6) . .
C42 C41 H41 120.0 . .
C40 C41 H41 120.0 . .
C43 C42 C41 121.3(6) . .
C43 C42 H42 119.3 . .
C41 C42 H42 119.3 . .
C42 C43 C44 120.1(5) . .
C42 C43 C46 119.9(5) . .
C44 C43 C46 120.0(5) . .
C43 C44 C45 119.2(6) . .
C43 C44 H44 120.4 . .
C45 C44 H44 120.4 . .
C40 C45 C44 121.3(6) . .
C40 C45 H45 119.3 . .
C44 C45 H45 119.3 . .
C43 C46 N1 113.9(4) . .
C43 C46 H46A 108.8 . .
N1 C46 H46A 108.8 . .
C43 C46 H46B 108.8 . .
N1 C46 H46B 108.8 . .
H46A C46 H46B 107.7 . .
N1 C47 C48 121.2(5) . .
N1 C47 H47 119.4 . .
C48 C47 H47 119.4 . .
C47 C48 C49 119.5(5) . .
C47 C48 H48 120.3 . .
C49 C48 H48 120.3 . .
C50 C49 C48 117.5(5) . .
C50 C49 C54 122.1(4) . .
C48 C49 C54 120.4(4) . .
C51 C50 C49 120.5(4) . .
C51 C50 H50 119.7 . .
C49 C50 H50 119.7 . .
N1 C51 C50 120.6(4) . .
N1 C51 H51 119.7 . .
C50 C51 H51 119.7 . .
N2 C52 C53 121.1(6) . .
N2 C52 H52 119.4 . .
C53 C52 H52 119.4 . .
C52 C53 C54 120.1(5) . .
C52 C53 H53 119.9 . .
C54 C53 H53 119.9 . .
C55 C54 C53 116.4(5) . .
C55 C54 C49 122.5(5) . .
C53 C54 C49 121.1(4) . .
C54 C55 C56 120.7(5) . .
C54 C55 H55 119.7 . .
C56 C55 H55 119.7 . .
N2 C56 C55 122.3(5) . .
N2 C56 H56 118.9 . .
C55 C56 H56 118.9 . .
N2 C57 C58 110.9(4) . .
N2 C57 H57A 109.5 . .
C58 C57 H57A 109.5 . .
N2 C57 H57B 109.5 . .
C58 C57 H57B 109.5 . .
H57A C57 H57B 108.1 . .
C59 C58 C63 121.2(5) . .
C59 C58 C57 121.1(5) . .
C63 C58 C57 117.6(5) . .
C58 C59 C60 119.2(6) . .
C58 C59 H59 120.4 . .
C60 C59 H59 120.4 . .
C59 C60 C61 116.9(7) . .
C59 C60 H60 121.6 . .
C61 C60 H60 121.6 . .
C62 C61 C60 122.5(7) . .
C62 C61 C64 121.2(8) . .
C60 C61 C64 116.3(8) . .
C61 C62 C63 120.9(7) . .
C61 C62 H62 119.6 . .
C63 C62 H62 119.6 . .
C62 C63 C58 119.3(6) . .
C62 C63 H63 120.3 . .
C58 C63 H63 120.3 . .
C61 C64 H64C 109.5 . .
C61 C64 H64B 109.5 . .
H64C C64 H64B 109.5 . .
C61 C64 H64A 109.5 . .
H64C C64 H64A 109.5 . .
H64B C64 H64A 109.5 . .

loop_
_geom_bond_atom_site_label_1
_geom_bond_atom_site_label_2
_geom_bond_distance
_geom_bond_site_symmetry_2
P1 F3 1.544(5) .
P1 F1 1.559(4) .
P1 F6 1.562(5) .
P1 F2 1.563(5) .
P1 F4 1.593(4) .
P1 F5 1.594(5) .
P2 F7 1.581(4) .
P2 F7 1.581(4) 7
P2 F8 1.583(4) 7
P2 F8 1.583(4) .
P2 F9 1.587(3) .
P2 F9 1.587(3) 7
P3 F13 1.486(10) .
P3 F15 1.520(14) .
P3 F12 1.530(12) .
P3 F11 1.553(13) .
P3 F14 1.582(10) .
P3 F10 1.648(15) .
O1 C5 1.362(6) .
O1 C7 1.457(6) .
O2 C8 1.407(6) .
O2 C9 1.430(9) .
O2 C9' 1.431(15) .
O4 C14 1.330(10) .
O4 C4 1.373(6) .
O4 C14' 1.442(13) .
O5 C12' 1.337(16) .
O5 C12 1.384(11) .
O5 C13 1.386(7) .
O6 C19 1.384(6) .
O6 C31 1.425(8) .
O7 C32 1.399(8) .
O7 C33 1.450(7) .
N1 C47 1.328(6) .
N1 C51 1.331(6) .
N1 C46 1.502(6) .
N2 C56 1.299(7) .
N2 C52 1.333(7) .
N2 C57 1.483(6) .
C1 C6 1.374(6) .
C1 C2 1.418(6) .
C1 C23 1.532(6) .
C2 C3 1.390(6) .
C2 C16 1.537(7) .
C3 C4 1.381(7) .
C3 H3 0.9500 .
C4 C5 1.416(7) .
C5 C6 1.377(7) .
C6 H6 0.9500 .
C7 C8 1.508(7) .
C7 H7B 0.9900 .
C7 H7A 0.9900 .
C8 H8A 0.9900 .
C8 H8B 0.9900 .
C9 C10 1.490(12) .
C9 H9B 0.9900 .
C9 H9A 0.9900 .
C10 O3 1.435(10) .
C10 H10A 0.9900 .
C10 H10B 0.9900 .
O3 C34 1.512(13) 7_556
C9' C10' 1.511(18) .
C9' H9'A 0.9900 .
C9' H9'B 0.9900 .
C10' O3' 1.437(16) .
C10' C34 2.040(18) 7_556
C10' H10D 0.9900 .
C10' H10C 0.9900 .
O3' C34 1.03(2) 7_556
C11 C12 1.388(14) .
C11 O10 1.448(17) 7_556
C11 H11B 0.9900 .
C11 H11A 0.9900 .
C12 H12B 0.9900 .
C12 H12A 0.9900 .
C11' C12' 1.486(18) .
C11' O10' 1.63(4) 7_556
C11' H11D 0.9900 .
C11' H11C 0.9900 .
C12' H12D 0.9900 .
C12' H12C 0.9900 .
C13 C14' 1.449(13) .
C13 C14 1.502(12) .
C13 H13A 0.9900 .
C13 H13B 0.9900 .
C14 H14B 0.9900 .
C14 H14A 0.9900 .
C14' H14D 0.9900 .
C14' H14C 0.9900 .
C15 C16 1.523(7) .
C15 H15B 0.9800 .
C15 H15C 0.9800 .
C15 H15A 0.9800 .
C16 C17 1.530(7) .
C16 C30 1.541(7) .
C17 C22 1.373(7) .
C17 C18 1.390(7) .
C18 C19 1.393(8) .
C18 H18 0.9500 .
C19 C20 1.406(8) .
C20 O8' 1.347(12) .
C20 C21 1.351(7) .
C20 O8 1.398(9) .
C21 C22 1.376(7) .
C21 H21 0.9500 .
C22 C23 1.572(7) .
C23 C24 1.516(6) .
C23 C25 1.529(7) .
C24 H24A 0.9800 .
C24 H24C 0.9800 .
C24 H24B 0.9800 .
C25 C26 1.387(7) .
C25 C30 1.408(7) .
C26 C27 1.378(8) .
C26 H26 0.9500 .
C27 C28 1.340(8) .
C27 H27 0.9500 .
C28 C29 1.409(8) .
C28 H28 0.9500 .
C29 C30 1.366(7) .
C29 H29 0.9500 .
C31 C32 1.491(9) .
C31 H31A 0.9900 .
C31 H31B 0.9900 .
C32 H32B 0.9900 .
C32 H32A 0.9900 .
C33 C34 1.446(10) .
C33 H33B 0.9900 .
C33 H33A 0.9900 .
C34 O3' 1.03(2) 7_556
C34 O3 1.512(13) 7_556
C34 C10' 2.040(18) 7_556
C34 H34A 0.9900 .
C34 H34B 0.9900 .
O8 C35 1.387(12) .
C35 C36 1.538(13) .
C35 H35A 0.9900 .
C35 H35B 0.9900 .
C36 O9 1.431(11) .
C36 H36B 0.9900 .
C36 H36A 0.9900 .
O9 C37 1.408(12) .
C37 C38 1.504(14) .
C37 H37A 0.9900 .
C37 H37B 0.9900 .
C38 O10 1.444(12) .
C38 H38B 0.9900 .
C38 H38A 0.9900 .
O10 C11 1.448(17) 7_556
O8' C35' 1.436(15) .
C35' C36' 1.507(17) .
C35' H35D 0.9900 .
C35' H35C 0.9900 .
C36' O9' 1.435(17) .
C36' H36D 0.9900 .
C36' H36C 0.9900 .
O9' C37' 1.391(17) .
C37' C38' 1.516(17) .
C37' H37C 0.9900 .
C37' H37D 0.9900 .
C38' O10' 1.442(17) .
C38' H38C 0.9900 .
C38' H38D 0.9900 .
O10' C11' 1.63(4) 7_556
C39 C40 1.515(10) .
C39 H39A 0.9800 .
C39 H39C 0.9800 .
C39 H39B 0.9800 .
C40 C45 1.380(9) .
C40 C41 1.400(9) .
C41 C42 1.384(9) .
C41 H41 0.9500 .
C42 C43 1.355(8) .
C42 H42 0.9500 .
C43 C44 1.379(7) .
C43 C46 1.489(7) .
C44 C45 1.399(8) .
C44 H44 0.9500 .
C45 H45 0.9500 .
C46 H46A 0.9900 .
C46 H46B 0.9900 .
C47 C48 1.377(7) .
C47 H47 0.9500 .
C48 C49 1.388(7) .
C48 H48 0.9500 .
C49 C50 1.379(7) .
C49 C54 1.474(7) .
C50 C51 1.370(7) .
C50 H50 0.9500 .
C51 H51 0.9500 .
C52 C53 1.380(8) .
C52 H52 0.9500 .
C53 C54 1.387(7) .
C53 H53 0.9500 .
C54 C55 1.355(7) .
C55 C56 1.379(8) .
C55 H55 0.9500 .
C56 H56 0.9500 .
C57 C58 1.510(7) .
C57 H57A 0.9900 .
C57 H57B 0.9900 .
C58 C59 1.376(7) .
C58 C63 1.407(7) .
C59 C60 1.389(8) .
C59 H59 0.9500 .
C60 C61 1.466(11) .
C60 H60 0.9500 .
C61 C62 1.291(10) .
C61 C64 1.584(11) .
C62 C63 1.371(9) .
C62 H62 0.9500 .
C63 H63 0.9500 .
C64 H64C 0.9800 .
C64 H64B 0.9800 .
C64 H64A 0.9800 .

loop_
_geom_torsion_atom_site_label_1
_geom_torsion_atom_site_label_2
_geom_torsion_atom_site_label_3
_geom_torsion_atom_site_label_4
_geom_torsion
_geom_torsion_site_symmetry_1
_geom_torsion_site_symmetry_4
C6 C1 C2 C3 1.6(6) . .
C23 C1 C2 C3 -178.0(4) . .
C6 C1 C2 C16 -179.9(4) . .
C23 C1 C2 C16 0.5(5) . .
C1 C2 C3 C4 0.0(7) . .
C16 C2 C3 C4 -178.3(4) . .
C14 O4 C4 C3 -98.4(10) . .
C14' O4 C4 C3 -51.2(11) . .
C14 O4 C4 C5 88.4(10) . .
C14' O4 C4 C5 135.7(10) . .
C2 C3 C4 O4 -175.4(4) . .
C2 C3 C4 C5 -2.4(7) . .
C7 O1 C5 C6 13.3(7) . .
C7 O1 C5 C4 -165.6(4) . .
O4 C4 C5 O1 -4.7(7) . .
C3 C4 C5 O1 -177.8(4) . .
O4 C4 C5 C6 176.3(4) . .
C3 C4 C5 C6 3.2(7) . .
C2 C1 C6 C5 -0.7(7) . .
C23 C1 C6 C5 178.8(4) . .
O1 C5 C6 C1 179.5(4) . .
C4 C5 C6 C1 -1.7(7) . .
C5 O1 C7 C8 163.3(4) . .
C9 O2 C8 C7 -175.1(6) . .
C9' O2 C8 C7 162.8(10) . .
O1 C7 C8 O2 79.1(5) . .
C8 O2 C9 C10 -172.8(7) . .
C9' O2 C9 C10 -36(2) . .
O2 C9 C10 O3 -68.2(11) . .
C9 C10 O3 C34 -66.8(12) . 7_556
C8 O2 C9' C10' 96.8(16) . .
C9 O2 C9' C10' 44.4(16) . .
O2 C9' C10' O3' 75(2) . .
O2 C9' C10' C34 71(3) . 7_556
C9' C10' O3' C34 -175(2) . 7_556
C12' O5 C12 C11 -60.8(19) . .
C13 O5 C12 C11 -145.3(15) . .
O10 C11 C12 O5 -15(3) 7_556 .
C12 O5 C12' C11' 37(2) . .
C13 O5 C12' C11' 151(2) . .
O10' C11' C12' O5 29(4) 7_556 .
C12' O5 C13 C14' 110.5(16) . .
C12 O5 C13 C14' 165.2(12) . .
C12' O5 C13 C14 64.2(15) . .
C12 O5 C13 C14 118.9(10) . .
C4 O4 C14 C13 150.5(8) . .
C14' O4 C14 C13 53.2(11) . .
O5 C13 C14 O4 49.2(15) . .
C14' C13 C14 O4 -57.0(11) . .
C14 O4 C14' C13 -53.7(12) . .
C4 O4 C14' C13 -157.8(9) . .
O5 C13 C14' O4 -49.2(17) . .
C14 C13 C14' O4 48.6(10) . .
C3 C2 C16 C15 -1.5(7) . .
C1 C2 C16 C15 -179.8(4) . .
C3 C2 C16 C17 -127.3(5) . .
C1 C2 C16 C17 54.3(5) . .
C3 C2 C16 C30 123.8(5) . .
C1 C2 C16 C30 -54.6(5) . .
C15 C16 C17 C22 -179.7(4) . .
C2 C16 C17 C22 -54.4(5) . .
C30 C16 C17 C22 55.8(5) . .
C15 C16 C17 C18 1.8(7) . .
C2 C16 C17 C18 127.0(5) . .
C30 C16 C17 C18 -122.8(5) . .
C22 C17 C18 C19 -0.3(8) . .
C16 C17 C18 C19 178.2(5) . .
C31 O6 C19 C18 13.7(9) . .
C31 O6 C19 C20 -165.5(6) . .
C17 C18 C19 O6 -178.6(6) . .
C17 C18 C19 C20 0.6(9) . .
O6 C19 C20 O8' 15.7(10) . .
C18 C19 C20 O8' -163.6(9) . .
O6 C19 C20 C21 178.4(6) . .
C18 C19 C20 C21 -0.8(9) . .
O6 C19 C20 O8 -10.4(9) . .
C18 C19 C20 O8 170.4(6) . .
O8' C20 C21 C22 158.6(11) . .
O8 C20 C21 C22 -170.9(6) . .
C19 C20 C21 C22 0.8(9) . .
C18 C17 C22 C21 0.3(7) . .
C16 C17 C22 C21 -178.3(4) . .
C18 C17 C22 C23 178.5(5) . .
C16 C17 C22 C23 -0.2(6) . .
C20 C21 C22 C17 -0.6(8) . .
C20 C21 C22 C23 -178.5(5) . .
C6 C1 C23 C24 1.3(6) . .
C2 C1 C23 C24 -179.2(4) . .
C6 C1 C23 C25 -126.0(5) . .
C2 C1 C23 C25 53.5(5) . .
C6 C1 C23 C22 126.2(5) . .
C2 C1 C23 C22 -54.3(5) . .
C17 C22 C23 C24 -178.6(4) . .
C21 C22 C23 C24 -0.5(7) . .
C17 C22 C23 C25 -55.8(5) . .
C21 C22 C23 C25 122.3(5) . .
C17 C22 C23 C1 55.0(5) . .
C21 C22 C23 C1 -126.9(5) . .
C24 C23 C25 C26 -2.4(7) . .
C1 C23 C25 C26 126.0(5) . .
C22 C23 C25 C26 -124.8(5) . .
C24 C23 C25 C30 178.4(4) . .
C1 C23 C25 C30 -53.3(5) . .
C22 C23 C25 C30 56.0(5) . .
C30 C25 C26 C27 -3.7(8) . .
C23 C25 C26 C27 177.1(5) . .
C25 C26 C27 C28 1.2(9) . .
C26 C27 C28 C29 1.2(10) . .
C27 C28 C29 C30 -1.1(9) . .
C28 C29 C30 C25 -1.5(8) . .
C28 C29 C30 C16 -176.3(5) . .
C26 C25 C30 C29 3.9(7) . .
C23 C25 C30 C29 -176.9(5) . .
C26 C25 C30 C16 179.3(4) . .
C23 C25 C30 C16 -1.4(6) . .
C15 C16 C30 C29 -4.8(7) . .
C17 C16 C30 C29 120.2(5) . .
C2 C16 C30 C29 -129.8(5) . .
C15 C16 C30 C25 -179.9(4) . .
C17 C16 C30 C25 -55.0(5) . .
C2 C16 C30 C25 55.1(5) . .
C19 O6 C31 C32 162.6(6) . .
C33 O7 C32 C31 174.8(5) . .
O6 C31 C32 O7 72.9(7) . .
C32 O7 C33 C34 -154.6(7) . .
O7 C33 C34 O3' 53(2) . 7_556
O7 C33 C34 O3 62.2(8) . 7_556
O7 C33 C34 C10' 93(2) . 7_556
O8' C20 O8 C35 22.1(15) . .
C21 C20 O8 C35 -104.8(10) . .
C19 C20 O8 C35 84.0(10) . .
C20 O8 C35 C36 178.9(8) . .
O8 C35 C36 O9 59.2(14) . .
C35 C36 O9 C37 66.4(14) . .
C36 O9 C37 C38 160.9(10) . .
O9 C37 C38 O10 71.1(12) . .
C37 C38 O10 C11 -157.3(12) . 7_556
C21 C20 O8' C35' 24(2) . .
O8 C20 O8' C35' -46.8(14) . .
C19 C20 O8' C35' -176.4(11) . .
C20 O8' C35' C36' 177.1(13) . .
O8' C35' C36' O9' -70(2) . .
C35' C36' O9' C37' 153.9(19) . .
C36' O9' C37' C38' -140(2) . .
O9' C37' C38' O10' -34(4) . .
C37' C38' O10' C11' -172(2) . 7_556
C45 C40 C41 C42 -0.1(10) . .
C39 C40 C41 C42 179.8(7) . .
C40 C41 C42 C43 0.3(10) . .
C41 C42 C43 C44 0.1(9) . .
C41 C42 C43 C46 177.9(6) . .
C42 C43 C44 C45 -0.8(8) . .
C46 C43 C44 C45 -178.5(5) . .
C41 C40 C45 C44 -0.5(10) . .
C39 C40 C45 C44 179.5(7) . .
C43 C44 C45 C40 1.0(9) . .
C42 C43 C46 N1 -72.8(6) . .
C44 C43 C46 N1 105.0(6) . .
C47 N1 C46 C43 -20.1(7) . .
C51 N1 C46 C43 161.4(5) . .
C51 N1 C47 C48 -0.5(8) . .
C46 N1 C47 C48 -179.0(5) . .
N1 C47 C48 C49 -2.6(8) . .
C47 C48 C49 C50 5.0(7) . .
C47 C48 C49 C54 -177.1(4) . .
C48 C49 C50 C51 -4.6(7) . .
C54 C49 C50 C51 177.5(4) . .
C47 N1 C51 C50 0.9(7) . .
C46 N1 C51 C50 179.5(4) . .
C49 C50 C51 N1 1.7(7) . .
C56 N2 C52 C53 -6.5(9) . .
C57 N2 C52 C53 173.3(5) . .
N2 C52 C53 C54 0.4(9) . .
C52 C53 C54 C55 4.9(8) . .
C52 C53 C54 C49 -176.7(5) . .
C50 C49 C54 C55 21.5(7) . .
C48 C49 C54 C55 -156.4(5) . .
C50 C49 C54 C53 -156.9(5) . .
C48 C49 C54 C53 25.3(7) . .
C53 C54 C55 C56 -4.3(9) . .
C49 C54 C55 C56 177.2(5) . .
C52 N2 C56 C55 7.2(9) . .
C57 N2 C56 C55 -172.6(5) . .
C54 C55 C56 N2 -1.7(10) . .
C56 N2 C57 C58 108.9(6) . .
C52 N2 C57 C58 -71.0(6) . .
N2 C57 C58 C59 95.0(5) . .
N2 C57 C58 C63 -81.3(5) . .
C63 C58 C59 C60 0.9(8) . .
C57 C58 C59 C60 -175.3(5) . .
C58 C59 C60 C61 -1.1(8) . .
C59 C60 C61 C62 -0.2(10) . .
C59 C60 C61 C64 -177.5(6) . .
C60 C61 C62 C63 1.8(11) . .
C64 C61 C62 C63 179.0(6) . .
C61 C62 C63 C58 -2.1(10) . .
C59 C58 C63 C62 0.7(8) . .
C57 C58 C63 C62 177.0(5) . .

loop_
_platon_squeeze_void_nr
_platon_squeeze_void_average_x
_platon_squeeze_void_average_y
_platon_squeeze_void_average_z
_platon_squeeze_void_volume
_platon_squeeze_void_count_electrons
_platon_squeeze_void_content
1 0.000 0.250 0.250 474 131 ' '
2 0.000 -0.250 0.750 474 130 ' '
3 0.500 -0.250 0.250 474 131 ' '
4 0.500 0.250 0.750 474 130 ' '
5 0.298 0.178 0.532 75 15 ' '
6 0.702 0.178 -0.032 73 14 ' '
7 0.174 0.082 0.696 11 1 ' '
8 0.826 0.082 0.804 11 1 ' '
9 0.008 0.091 0.946 8 1 ' '
10 0.992 0.091 0.554 8 1 ' '
11 0.201 0.324 0.467 72 14 ' '
12 0.799 0.324 0.033 73 15 ' '
13 0.346 0.241 0.820 10 1 ' '
14 0.654 0.241 0.680 10 1 ' '
15 0.000 0.250 0.750 7 2 ' '
16 0.154 0.258 0.180 10 1 ' '
17 0.500 0.250 0.250 7 1 ' '
18 0.846 0.258 0.320 10 1 ' '
19 0.326 0.418 0.304 11 1 ' '
20 0.492 0.409 0.054 8 1 ' '
21 0.508 0.409 0.446 8 1 ' '
22 0.674 0.418 0.196 11 1 ' '
23 0.202 0.678 -0.032 73 14 ' '
24 0.798 0.678 0.532 75 15 ' '
25 0.326 0.582 0.804 11 1 ' '
26 0.674 0.582 0.696 11 1 ' '
27 0.492 0.591 0.554 8 1 ' '
28 0.508 0.591 0.946 8 1 ' '
29 0.299 0.824 0.033 73 15 ' '
30 0.701 0.824 0.467 72 14 ' '
31 0.154 0.741 0.680 10 1 ' '
32 0.846 0.741 0.820 10 1 ' '
33 0.000 0.750 0.250 7 1 ' '
34 0.346 0.758 0.320 10 1 ' '
35 0.500 0.750 0.750 7 2 ' '
36 0.654 0.758 0.180 10 1 ' '
37 0.008 0.909 0.446 8 1 ' '
38 0.174 0.918 0.196 11 1 ' '
39 0.826 0.918 0.304 11 1 ' '
40 0.992 0.909 0.054 8 1 ' '
